data_7115082
loop_
_publ_author_name
'Zhang, Chi'
'Song, Yinglin'
'Fung, B. M.'
'Xin, Xinquan'
'Xue, Ziling'

_publ_section_title
;
 A new approach to superior optical limiting materials---planar
 &#x2018;open&#x2019; heterothiometallic clusters
;
_journal_issue 9
_journal_name_full 'Chemical Communications'
_journal_page_first 843
_journal_paper_doi 10.1039/b100395j
_journal_year 2001
_chemical_formula_sum 'C30 H30 Br2 Cu4 Mo N6 S4'
_chemical_formula_weight 1112.76
_chemical_name_systematic
; 
? 
;
_space_group_IT_number 43
_symmetry_cell_setting orthorhombic
_symmetry_space_group_name_Hall 'F 2 -2d'
_symmetry_space_group_name_H-M 'F d d 2'
_atom_sites_solution_hydrogens geom
_atom_sites_solution_primary direct
_atom_sites_solution_secondary difmap
_audit_creation_method SHELXL-97
_cell_angle_alpha 90.00
_cell_angle_beta 90.00
_cell_angle_gamma 90.00
_cell_formula_units_Z 16
_cell_length_a 22.54960(10)
_cell_length_b 22.7445(3)
_cell_length_c 30.2498(4)
_cell_measurement_reflns_used 6288
_cell_measurement_temperature 293(2)
_cell_measurement_theta_max 28.36
_cell_measurement_theta_min 1.44
_cell_volume 15514.5(3)
_computing_cell_refinement 'SAINT (Siemens, 1996b)'
_computing_data_collection 'SMART (Siemens, 1996a)'
_computing_data_reduction SAINT
_computing_molecular_graphics SHELXTL
_computing_publication_material
;
SHELXTL, PARST (Nardelli, 1995) and PLATON (Spek, 1990)
;
_computing_structure_refinement SHELXTL
_computing_structure_solution 'SHELXTL (Sheldrick, 1997)'
_diffrn_ambient_temperature 293(2)
_diffrn_detector_area_resol_mean 8.33
_diffrn_measured_fraction_theta_full 0.997
_diffrn_measured_fraction_theta_max 0.997
_diffrn_measurement_device_type
;
Siemens SMART CCD area detector diffractometer
;
_diffrn_measurement_method '\w scans'
_diffrn_radiation_monochromator graphite
_diffrn_radiation_source 'fine-focus sealed tube'
_diffrn_radiation_type MoK\a
_diffrn_radiation_wavelength 0.71073
_diffrn_reflns_av_R_equivalents 0.0457
_diffrn_reflns_av_sigmaI/netI 0.0544
_diffrn_reflns_limit_h_max 19
_diffrn_reflns_limit_h_min -30
_diffrn_reflns_limit_k_max 27
_diffrn_reflns_limit_k_min -30
_diffrn_reflns_limit_l_max 40
_diffrn_reflns_limit_l_min -38
_diffrn_reflns_number 26474
_diffrn_reflns_theta_full 28.30
_diffrn_reflns_theta_max 28.30
_diffrn_reflns_theta_min 1.44
_exptl_absorpt_coefficient_mu 4.778
_exptl_absorpt_correction_T_max 0.3480
_exptl_absorpt_correction_T_min 0.3282
_exptl_absorpt_correction_type empirical
_exptl_absorpt_process_details 'SADABS (Sheldrick, 1996)'
_exptl_crystal_colour 'dark red'
_exptl_crystal_density_diffrn 1.906
_exptl_crystal_density_method 'not measured'
_exptl_crystal_description block
_exptl_crystal_F_000 8704
_exptl_crystal_size_max 0.30
_exptl_crystal_size_mid 0.28
_exptl_crystal_size_min 0.28
_refine_diff_density_max 0.815
_refine_diff_density_min -0.418
_refine_diff_density_rms 0.086
_refine_ls_abs_structure_details 'Flack H D (1983), Acta Cryst. A39, 876-881'
_refine_ls_abs_structure_Flack 0.051(12)
_refine_ls_extinction_method none
_refine_ls_goodness_of_fit_ref 1.042
_refine_ls_hydrogen_treatment mixed
_refine_ls_matrix_type full
_refine_ls_number_parameters 425
_refine_ls_number_reflns 9414
_refine_ls_number_restraints 1
_refine_ls_restrained_S_all 1.042
_refine_ls_R_factor_all 0.0827
_refine_ls_R_factor_gt 0.0479
_refine_ls_shift/su_max 0.116
_refine_ls_shift/su_mean 0.010
_refine_ls_structure_factor_coef Fsqd
_refine_ls_weighting_details 'calc w=1/[\s^2^(Fo^2^)+(0.0239P)^2^+116.9016P] where P=(Fo^2^+2Fc^2^)/3'
_refine_ls_weighting_scheme calc
_refine_ls_wR_factor_gt 0.0966
_refine_ls_wR_factor_ref 0.1099
_reflns_number_gt 6425
_reflns_number_total 9414
_reflns_threshold_expression >2sigma(I)
_cod_data_source_file b100395j.txt
_cod_data_source_block 4
_cod_database_code 7115082

loop_
_symmetry_equiv_pos_as_xyz
'x, y, z'
'-x, -y, z'
'x+1/4, -y+1/4, z+1/4'
'-x+1/4, y+1/4, z+1/4'
'x, y+1/2, z+1/2'
'-x, -y+1/2, z+1/2'
'x+1/4, -y+3/4, z+3/4'
'-x+1/4, y+3/4, z+3/4'
'x+1/2, y, z+1/2'
'-x+1/2, -y, z+1/2'
'x+3/4, -y+1/4, z+3/4'
'-x+3/4, y+1/4, z+3/4'
'x+1/2, y+1/2, z'
'-x+1/2, -y+1/2, z'
'x+3/4, -y+3/4, z+1/4'
'-x+3/4, y+3/4, z+1/4'

loop_
_atom_site_label
_atom_site_type_symbol
_atom_site_fract_x
_atom_site_fract_y
_atom_site_fract_z
_atom_site_U_iso_or_equiv
_atom_site_adp_type
_atom_site_occupancy
_atom_site_symmetry_multiplicity
_atom_site_calc_flag
_atom_site_refinement_flags
Mo1 Mo 0.0000 0.5000 0.34607(3) 0.0419(2) Uani 1 2 d S
Mo2 Mo 0.0000 1.0000 0.33640(3) 0.0501(3) Uani 1 2 d S
Br1 Br 0.17527(4) 0.42762(4) 0.40676(4) 0.0765(3) Uani 1 1 d .
Br2 Br 0.07186(5) 0.82876(4) 0.39786(3) 0.0751(3) Uani 1 1 d .
Cu1 Cu 0.07255(5) 0.59294(4) 0.34512(3) 0.0588(2) Uani 1 1 d .
Cu2 Cu 0.09691(4) 0.42961(4) 0.35004(3) 0.0590(3) Uani 1 1 d .
Cu3 Cu 0.07228(5) 0.90586(4) 0.34088(4) 0.0646(3) Uani 1 1 d .
Cu4 Cu 0.09319(5) 1.07178(5) 0.33350(4) 0.0692(3) Uani 1 1 d .
S1 S 0.08177(10) 0.50912(9) 0.30468(7) 0.0544(5) Uani 1 1 d .
S2 S -0.00921(9) 0.58053(10) 0.38771(7) 0.0558(5) Uani 1 1 d .
S3 S 0.08071(11) 0.99290(10) 0.37884(8) 0.0627(6) Uani 1 1 d .
S4 S -0.00805(10) 0.91912(12) 0.29451(8) 0.0671(6) Uani 1 1 d .
N1 N 0.0746(4) 0.6621(3) 0.2988(2) 0.070(2) Uani 1 1 d .
N2 N 0.1438(3) 0.6193(3) 0.3825(2) 0.0615(18) Uani 1 1 d .
N3 N 0.1239(3) 0.3645(3) 0.3064(2) 0.0654(18) Uani 1 1 d .
N4 N 0.1402(3) 0.8798(3) 0.2995(3) 0.073(2) Uani 1 1 d .
N5 N 0.1655(3) 1.0539(4) 0.2939(2) 0.077(2) Uani 1 1 d .
N6 N 0.1219(3) 1.1458(3) 0.3629(3) 0.072(2) Uani 1 1 d .
C1 C 0.1017(4) 0.6527(4) 0.2596(3) 0.065(2) Uani 1 1 d .
H1A H 0.1175 0.6159 0.2532 0.078 Uiso 1 1 calc R
C2 C 0.1063(5) 0.6969(5) 0.2292(3) 0.086(3) Uani 1 1 d .
H2A H 0.1273 0.6905 0.2031 0.103 Uiso 1 1 calc R
C3 C 0.0808(6) 0.7495(5) 0.2366(4) 0.106(4) Uani 1 1 d .
H3A H 0.0821 0.7791 0.2154 0.127 Uiso 1 1 calc R
C4 C 0.0529(7) 0.7585(4) 0.2760(5) 0.125(5) Uani 1 1 d .
H4A H 0.0353 0.7945 0.2822 0.149 Uiso 1 1 calc R
C5 C 0.0512(6) 0.7144(4) 0.3058(4) 0.108(4) Uani 1 1 d .
H5A H 0.0325 0.7213 0.3327 0.130 Uiso 1 1 calc R
C6 C 0.1908(4) 0.5861(4) 0.3864(3) 0.079(3) Uani 1 1 d .
H6A H 0.1908 0.5495 0.3727 0.095 Uiso 1 1 calc R
C7 C 0.2409(5) 0.6030(7) 0.4101(5) 0.137(5) Uani 1 1 d .
H7A H 0.2740 0.5788 0.4122 0.164 Uiso 1 1 calc R
C8 C 0.2392(7) 0.6567(7) 0.4301(7) 0.155(8) Uani 1 1 d .
H8A H 0.2722 0.6700 0.4455 0.186 Uiso 1 1 calc R
C9 C 0.1896(7) 0.6913(6) 0.4278(6) 0.145(6) Uani 1 1 d .
H9A H 0.1877 0.7270 0.4426 0.174 Uiso 1 1 calc R
C10 C 0.1420(5) 0.6712(4) 0.4023(4) 0.102(3) Uani 1 1 d .
H10A H 0.1085 0.6947 0.3992 0.122 Uiso 1 1 calc R
C11 C 0.0864(5) 0.3395(5) 0.2778(3) 0.096(4) Uani 1 1 d .
H11A H 0.0463 0.3493 0.2784 0.115 Uiso 1 1 calc R
C12 C 0.1074(8) 0.2988(6) 0.2470(4) 0.130(5) Uani 1 1 d .
H12A H 0.0812 0.2831 0.2263 0.155 Uiso 1 1 calc R
C13 C 0.1626(7) 0.2821(6) 0.2464(5) 0.124(5) Uani 1 1 d .
H13A H 0.1750 0.2513 0.2285 0.149 Uiso 1 1 calc R
C14 C 0.2018(8) 0.3115(6) 0.2731(6) 0.155(7) Uani 1 1 d .
H14A H 0.2424 0.3051 0.2706 0.186 Uiso 1 1 calc R
C15 C 0.1792(5) 0.3513(5) 0.3041(5) 0.112(4) Uani 1 1 d .
H15A H 0.2054 0.3690 0.3238 0.134 Uiso 1 1 calc R
C16 C 0.1845(4) 0.8449(5) 0.3130(4) 0.092(3) Uani 1 1 d .
H16A H 0.1845 0.8311 0.3419 0.110 Uiso 1 1 calc R
C17 C 0.2299(5) 0.8291(6) 0.2852(5) 0.114(4) Uani 1 1 d .
H17A H 0.2610 0.8061 0.2956 0.137 Uiso 1 1 calc R
C18 C 0.2290(7) 0.8474(7) 0.2425(5) 0.126(5) Uani 1 1 d .
H18A H 0.2585 0.8353 0.2231 0.152 Uiso 1 1 calc R
C19 C 0.1862(6) 0.8824(7) 0.2288(4) 0.110(4) Uani 1 1 d .
H19A H 0.1851 0.8951 0.1996 0.132 Uiso 1 1 calc R
C20 C 0.1445(5) 0.8992(5) 0.2574(3) 0.085(3) Uani 1 1 d .
H20A H 0.1164 0.9262 0.2477 0.102 Uiso 1 1 calc R
C21 C 0.2092(4) 1.0201(5) 0.3044(4) 0.093(3) Uani 1 1 d .
H21A H 0.2080 1.0049 0.3329 0.111 Uiso 1 1 calc R
C22 C 0.2558(5) 1.0040(7) 0.2802(5) 0.106(4) Uani 1 1 d .
H22A H 0.2840 0.9789 0.2922 0.127 Uiso 1 1 calc R
C23 C 0.2622(8) 1.0231(9) 0.2399(7) 0.153(7) Uani 1 1 d .
H23A H 0.2942 1.0120 0.2224 0.184 Uiso 1 1 calc R
C24 C 0.2184(11) 1.0613(8) 0.2246(5) 0.166(8) Uani 1 1 d .
H24A H 0.2208 1.0763 0.1961 0.199 Uiso 1 1 calc R
C25 C 0.1694(6) 1.0779(5) 0.2525(3) 0.107(4) Uani 1 1 d .
H25A H 0.1409 1.1043 0.2426 0.128 Uiso 1 1 calc R
C26 C 0.0894(5) 1.1950(4) 0.3616(4) 0.097(3) Uani 1 1 d .
H26A H 0.0529 1.1946 0.3473 0.116 Uiso 1 1 calc R
C27 C 0.1088(6) 1.2456(5) 0.3808(6) 0.143(6) Uani 1 1 d .
H27A H 0.0865 1.2797 0.3770 0.172 Uiso 1 1 calc R
C28 C 0.1581(7) 1.2485(6) 0.4048(7) 0.163(7) Uani 1 1 d .
H28A H 0.1707 1.2840 0.4169 0.195 Uiso 1 1 calc R
C29 C 0.1918(5) 1.1950(5) 0.4116(7) 0.141(6) Uani 1 1 d .
H29A H 0.2241 1.1926 0.4306 0.169 Uiso 1 1 calc R
C30 C 0.1716(4) 1.1485(5) 0.3875(4) 0.097(4) Uani 1 1 d .
H30A H 0.1948 1.1147 0.3881 0.117 Uiso 1 1 calc R

loop_
_atom_site_aniso_label
_atom_site_aniso_U_11
_atom_site_aniso_U_22
_atom_site_aniso_U_33
_atom_site_aniso_U_23
_atom_site_aniso_U_13
_atom_site_aniso_U_12
Mo1 0.0441(5) 0.0361(5) 0.0455(5) 0.000 0.000 0.0017(3)
Mo2 0.0551(6) 0.0415(5) 0.0538(6) 0.000 0.000 0.0066(4)
Br1 0.0682(5) 0.0708(6) 0.0905(7) -0.0067(5) -0.0139(5) 0.0142(4)
Br2 0.0945(6) 0.0493(5) 0.0816(6) 0.0084(4) 0.0201(5) 0.0047(4)
Cu1 0.0634(6) 0.0452(5) 0.0678(6) -0.0056(5) 0.0037(6) -0.0080(4)
Cu2 0.0556(6) 0.0470(6) 0.0745(7) 0.0023(5) 0.0070(5) 0.0100(4)
Cu3 0.0646(6) 0.0497(6) 0.0797(7) -0.0006(5) 0.0064(6) 0.0120(5)
Cu4 0.0620(7) 0.0541(6) 0.0915(9) 0.0142(6) -0.0085(6) 0.0024(5)
S1 0.0609(14) 0.0410(11) 0.0613(12) 0.0000(9) 0.0136(10) 0.0012(9)
S2 0.0511(12) 0.0531(13) 0.0630(12) -0.0162(10) -0.0019(10) 0.0023(9)
S3 0.0752(16) 0.0451(12) 0.0677(14) 0.0077(9) -0.0142(12) 0.0055(10)
S4 0.0602(14) 0.0665(16) 0.0744(15) -0.0201(12) 0.0042(12) 0.0075(11)
N1 0.101(6) 0.053(4) 0.055(4) -0.002(3) 0.001(4) -0.003(4)
N2 0.060(4) 0.053(4) 0.071(5) -0.007(4) -0.001(3) -0.014(4)
N3 0.073(5) 0.049(4) 0.074(4) -0.003(3) 0.009(4) 0.012(3)
N4 0.067(5) 0.063(5) 0.089(5) 0.000(4) 0.007(4) -0.004(4)
N5 0.075(5) 0.082(6) 0.073(5) 0.036(4) 0.003(4) -0.012(4)
N6 0.065(4) 0.052(4) 0.100(5) 0.019(4) -0.005(4) 0.002(3)
C1 0.084(6) 0.058(5) 0.053(4) 0.005(4) 0.009(4) -0.003(4)
C2 0.100(8) 0.078(7) 0.080(6) 0.006(5) 0.019(6) 0.004(6)
C3 0.153(11) 0.065(7) 0.100(8) 0.022(6) -0.013(8) -0.031(7)
C4 0.190(14) 0.034(5) 0.150(12) -0.015(6) 0.030(10) -0.002(6)
C5 0.184(13) 0.053(6) 0.088(7) -0.007(5) 0.054(7) 0.006(7)
C6 0.097(7) 0.062(6) 0.078(6) 0.002(4) -0.010(5) -0.008(5)
C7 0.099(9) 0.115(12) 0.196(14) 0.044(10) -0.077(10) -0.015(7)
C8 0.117(11) 0.095(11) 0.25(2) 0.047(12) -0.104(12) -0.042(9)
C9 0.159(14) 0.076(9) 0.201(16) -0.013(9) -0.049(12) -0.029(9)
C10 0.097(7) 0.058(6) 0.150(10) -0.010(6) -0.036(8) -0.022(5)
C11 0.114(9) 0.119(9) 0.053(5) -0.022(5) -0.013(5) 0.040(7)
C12 0.206(17) 0.104(10) 0.079(8) -0.028(7) -0.045(9) 0.040(10)
C13 0.132(12) 0.084(9) 0.157(13) -0.045(9) 0.031(10) 0.018(8)
C14 0.137(13) 0.089(11) 0.24(2) -0.049(12) 0.043(13) 0.011(9)
C15 0.078(7) 0.081(8) 0.176(12) -0.036(8) 0.022(8) -0.002(6)
C16 0.075(6) 0.103(8) 0.098(7) 0.003(6) 0.010(6) 0.023(6)
C17 0.071(7) 0.110(10) 0.161(12) -0.002(9) 0.034(8) 0.030(6)
C18 0.105(11) 0.156(15) 0.119(11) -0.028(10) 0.058(9) -0.012(10)
C19 0.087(8) 0.160(14) 0.085(7) -0.008(8) 0.006(7) -0.003(8)
C20 0.091(7) 0.093(8) 0.070(6) 0.005(5) 0.026(5) 0.004(6)
C21 0.045(5) 0.136(10) 0.098(7) 0.000(7) 0.002(5) 0.008(6)
C22 0.081(7) 0.127(11) 0.109(9) -0.008(7) 0.024(7) -0.021(8)
C23 0.143(15) 0.167(18) 0.149(15) -0.023(13) 0.068(12) -0.020(12)
C24 0.28(3) 0.128(14) 0.093(10) 0.006(9) 0.083(14) -0.051(14)
C25 0.159(12) 0.091(8) 0.070(7) 0.028(6) 0.002(7) -0.014(8)
C26 0.088(7) 0.062(6) 0.141(9) 0.020(6) -0.001(6) 0.007(5)
C27 0.122(11) 0.046(6) 0.261(19) 0.011(8) -0.017(12) -0.009(6)
C28 0.110(11) 0.080(10) 0.30(2) 0.039(13) -0.052(13) -0.023(8)
C29 0.053(6) 0.081(8) 0.29(2) -0.036(11) -0.008(9) -0.022(5)
C30 0.060(6) 0.098(8) 0.133(10) -0.021(7) 0.002(6) -0.021(5)

loop_
_atom_type_symbol
_atom_type_description
_atom_type_scat_dispersion_real
_atom_type_scat_dispersion_imag
_atom_type_scat_source
C C 0.0033 0.0016 'International Tables Vol C Tables 4.2.6.8 and 6.1.1.4'
H H 0.0000 0.0000 'International Tables Vol C Tables 4.2.6.8 and 6.1.1.4'
N N 0.0061 0.0033 'International Tables Vol C Tables 4.2.6.8 and 6.1.1.4'
S S 0.1246 0.1234 'International Tables Vol C Tables 4.2.6.8 and 6.1.1.4'
Cu Cu 0.3201 1.2651 'International Tables Vol C Tables 4.2.6.8 and 6.1.1.4'
Br Br -0.2901 2.4595 'International Tables Vol C Tables 4.2.6.8 and 6.1.1.4'
Mo Mo -1.6832 0.6857 'International Tables Vol C Tables 4.2.6.8 and 6.1.1.4'

loop_
_geom_angle_atom_site_label_1
_geom_angle_atom_site_label_2
_geom_angle_atom_site_label_3
_geom_angle
_geom_angle_site_symmetry_1
_geom_angle_site_symmetry_3
S2 Mo1 S2 111.31(12) . 2_565
S2 Mo1 S1 108.43(8) . .
S2 Mo1 S1 108.36(7) 2_565 .
S2 Mo1 S1 108.36(7) . 2_565
S2 Mo1 S1 108.43(8) 2_565 2_565
S1 Mo1 S1 111.98(12) . 2_565
S2 Mo1 Cu1 54.14(6) . .
S2 Mo1 Cu1 126.72(6) 2_565 .
S1 Mo1 Cu1 54.31(6) . .
S1 Mo1 Cu1 124.85(6) 2_565 .
S2 Mo1 Cu1 126.72(6) . 2_565
S2 Mo1 Cu1 54.14(6) 2_565 2_565
S1 Mo1 Cu1 124.85(6) . 2_565
S1 Mo1 Cu1 54.31(6) 2_565 2_565
Cu1 Mo1 Cu1 178.76(6) . 2_565
S2 Mo1 Cu2 122.30(6) . .
S2 Mo1 Cu2 54.25(6) 2_565 .
S1 Mo1 Cu2 54.24(6) . .
S1 Mo1 Cu2 129.34(6) 2_565 .
Cu1 Mo1 Cu2 88.52(3) . .
Cu1 Mo1 Cu2 91.54(3) 2_565 .
S2 Mo1 Cu2 54.25(6) . 2_565
S2 Mo1 Cu2 122.30(6) 2_565 2_565
S1 Mo1 Cu2 129.34(6) . 2_565
S1 Mo1 Cu2 54.24(6) 2_565 2_565
Cu1 Mo1 Cu2 91.54(3) . 2_565
Cu1 Mo1 Cu2 88.52(3) 2_565 2_565
Cu2 Mo1 Cu2 174.92(6) . 2_565
S3 Mo2 S3 109.82(14) . 2_575
S3 Mo2 S4 109.38(9) . .
S3 Mo2 S4 108.56(8) 2_575 .
S3 Mo2 S4 108.56(8) . 2_575
S3 Mo2 S4 109.38(9) 2_575 2_575
S4 Mo2 S4 111.13(15) . 2_575
S3 Mo2 Cu4 54.55(6) . .
S3 Mo2 Cu4 128.16(7) 2_575 .
S4 Mo2 Cu4 123.27(7) . .
S4 Mo2 Cu4 54.13(6) 2_575 .
S3 Mo2 Cu4 128.16(7) . 2_575
S3 Mo2 Cu4 54.55(6) 2_575 2_575
S4 Mo2 Cu4 54.13(6) . 2_575
S4 Mo2 Cu4 123.27(7) 2_575 2_575
Cu4 Mo2 Cu4 176.22(7) . 2_575
S3 Mo2 Cu3 54.59(6) . .
S3 Mo2 Cu3 121.44(7) 2_575 .
S4 Mo2 Cu3 54.91(7) . .
S4 Mo2 Cu3 129.18(7) 2_575 .
Cu4 Mo2 Cu3 90.66(3) . .
Cu4 Mo2 Cu3 89.53(3) 2_575 .
S3 Mo2 Cu3 121.44(7) . 2_575
S3 Mo2 Cu3 54.59(6) 2_575 2_575
S4 Mo2 Cu3 129.18(7) . 2_575
S4 Mo2 Cu3 54.91(7) 2_575 2_575
Cu4 Mo2 Cu3 89.53(3) . 2_575
Cu4 Mo2 Cu3 90.66(3) 2_575 2_575
Cu3 Mo2 Cu3 174.24(6) . 2_575
N2 Cu1 N1 97.6(3) . .
N2 Cu1 S2 111.0(2) . .
N1 Cu1 S2 119.2(2) . .
N2 Cu1 S1 118.0(2) . .
N1 Cu1 S1 105.4(2) . .
S2 Cu1 S1 106.00(8) . .
N2 Cu1 Mo1 134.7(2) . .
N1 Cu1 Mo1 127.6(2) . .
S2 Cu1 Mo1 52.96(6) . .
S1 Cu1 Mo1 53.05(6) . .
N3 Cu2 S2 119.8(2) . 2_565
N3 Cu2 S1 103.0(2) . .
S2 Cu2 S1 104.35(8) 2_565 .
N3 Cu2 Br1 102.7(2) . .
S2 Cu2 Br1 105.70(7) 2_565 .
S1 Cu2 Br1 122.51(7) . .
N3 Cu2 Mo1 129.0(2) . .
S2 Cu2 Mo1 52.17(6) 2_565 .
S1 Cu2 Mo1 52.31(6) . .
Br1 Cu2 Mo1 128.30(5) . .
N4 Cu3 S3 119.3(2) . .
N4 Cu3 S4 104.5(2) . .
S3 Cu3 S4 104.83(9) . .
N4 Cu3 Br2 102.9(2) . .
S3 Cu3 Br2 105.34(7) . .
S4 Cu3 Br2 121.04(9) . .
N4 Cu3 Mo2 130.2(2) . .
S3 Cu3 Mo2 52.42(6) . .
S4 Cu3 Mo2 52.52(7) . .
Br2 Cu3 Mo2 126.84(5) . .
N6 Cu4 N5 99.6(3) . .
N6 Cu4 S4 115.3(2) . 2_575
N5 Cu4 S4 112.7(2) . 2_575
N6 Cu4 S3 115.7(2) . .
N5 Cu4 S3 107.0(2) . .
S4 Cu4 S3 106.34(10) 2_575 .
N6 Cu4 Mo2 138.8(2) . .
N5 Cu4 Mo2 121.5(2) . .
S4 Cu4 Mo2 53.39(7) 2_575 .
S3 Cu4 Mo2 53.07(7) . .
Mo1 S1 Cu1 72.64(7) . .
Mo1 S1 Cu2 73.45(7) . .
Cu1 S1 Cu2 110.64(10) . .
Mo1 S2 Cu1 72.89(7) . .
Mo1 S2 Cu2 73.59(7) . 2_565
Cu1 S2 Cu2 115.55(10) . 2_565
Mo2 S3 Cu4 72.38(7) . .
Mo2 S3 Cu3 72.98(8) . .
Cu4 S3 Cu3 112.86(11) . .
Mo2 S4 Cu4 72.48(7) . 2_575
Mo2 S4 Cu3 72.57(8) . .
Cu4 S4 Cu3 111.14(11) 2_575 .
C5 N1 C1 117.6(8) . .
C5 N1 Cu1 123.9(6) . .
C1 N1 Cu1 118.4(6) . .
C6 N2 C10 119.8(8) . .
C6 N2 Cu1 121.1(6) . .
C10 N2 Cu1 119.1(7) . .
C15 N3 C11 118.7(9) . .
C15 N3 Cu2 119.0(8) . .
C11 N3 Cu2 121.9(6) . .
C16 N4 C20 115.3(9) . .
C16 N4 Cu3 122.5(7) . .
C20 N4 Cu3 122.1(7) . .
C21 N5 C25 114.4(10) . .
C21 N5 Cu4 125.4(6) . .
C25 N5 Cu4 120.2(8) . .
C26 N6 C30 115.8(9) . .
C26 N6 Cu4 120.7(7) . .
C30 N6 Cu4 123.3(7) . .
N1 C1 C2 120.6(9) . .
C3 C2 C1 120.6(10) . .
C2 C3 C4 118.4(10) . .
C5 C4 C3 119.1(11) . .
N1 C5 C4 123.5(10) . .
N2 C6 C7 123.1(10) . .
C8 C7 C6 116.9(12) . .
C7 C8 C9 121.0(12) . .
C8 C9 C10 117.8(13) . .
N2 C10 C9 121.2(11) . .
N3 C11 C12 119.9(11) . .
C13 C12 C11 121.8(13) . .
C12 C13 C14 117.9(13) . .
C13 C14 C15 118.4(15) . .
N3 C15 C14 122.7(13) . .
N4 C16 C17 121.6(11) . .
C18 C17 C16 119.5(12) . .
C19 C18 C17 119.7(12) . .
C18 C19 C20 119.0(12) . .
C19 C20 N4 124.6(11) . .
N5 C21 C22 129.2(12) . .
C23 C22 C21 120.7(15) . .
C22 C23 C24 116.0(15) . .
C23 C24 C25 120.9(14) . .
N5 C25 C24 118.7(13) . .
N6 C26 C27 121.2(11) . .
C28 C27 C26 122.9(12) . .
C27 C28 C29 118.3(14) . .
C30 C29 C28 113.6(14) . .
N6 C30 C29 127.5(12) . .

loop_
_geom_bond_atom_site_label_1
_geom_bond_atom_site_label_2
_geom_bond_distance
_geom_bond_site_symmetry_2
Mo1 S2 2.233(2) .
Mo1 S2 2.233(2) 2_565
Mo1 S1 2.238(2) .
Mo1 S1 2.238(2) 2_565
Mo1 Cu1 2.6732(10) .
Mo1 Cu1 2.6732(10) 2_565
Mo1 Cu2 2.7116(9) .
Mo1 Cu2 2.7116(9) 2_565
Mo2 S3 2.233(2) .
Mo2 S3 2.233(2) 2_575
Mo2 S4 2.241(2) .
Mo2 S4 2.241(2) 2_575
Mo2 Cu4 2.6626(11) .
Mo2 Cu4 2.6626(11) 2_575
Mo2 Cu3 2.6943(10) .
Mo2 Cu3 2.6943(10) 2_575
Br1 Cu2 2.4634(13) .
Br2 Cu3 2.4590(14) .
Cu1 N2 2.054(7) .
Cu1 N1 2.107(7) .
Cu1 S2 2.267(2) .
Cu1 S1 2.275(2) .
Cu2 N3 2.076(7) .
Cu2 S2 2.294(2) 2_565
Cu2 S1 2.296(2) .
Cu3 N4 2.065(8) .
Cu3 S3 2.297(2) .
Cu3 S4 2.311(3) .
Cu4 N6 2.011(8) .
Cu4 N5 2.064(8) .
Cu4 S4 2.263(2) 2_575
Cu4 S3 2.276(2) .
S2 Cu2 2.294(2) 2_565
S4 Cu4 2.263(2) 2_575
N1 C5 1.319(12) .
N1 C1 1.352(11) .
N2 C6 1.307(11) .
N2 C10 1.324(11) .
N3 C15 1.286(12) .
N3 C11 1.336(12) .
N4 C16 1.340(12) .
N4 C20 1.350(12) .
N5 C21 1.288(12) .
N5 C25 1.370(11) .
N6 C26 1.337(11) .
N6 C30 1.347(12) .
C1 C2 1.365(12) .
C2 C3 1.348(14) .
C3 C4 1.362(16) .
C4 C5 1.349(15) .
C6 C7 1.391(14) .
C7 C8 1.36(2) .
C8 C9 1.370(19) .
C9 C10 1.398(16) .
C11 C12 1.398(15) .
C12 C13 1.301(18) .
C13 C14 1.37(2) .
C14 C15 1.399(17) .
C16 C17 1.372(14) .
C17 C18 1.356(19) .
C18 C19 1.318(19) .
C19 C20 1.334(14) .
C21 C22 1.331(14) .
C22 C23 1.30(2) .
C23 C24 1.39(2) .
C24 C25 1.44(2) .
C26 C27 1.363(16) .
C27 C28 1.331(19) .
C28 C29 1.450(17) .
C29 C30 1.363(16) .

loop_
_geom_torsion_atom_site_label_1
_geom_torsion_atom_site_label_2
_geom_torsion_atom_site_label_3
_geom_torsion_atom_site_label_4
_geom_torsion
_geom_torsion_site_symmetry_1
_geom_torsion_site_symmetry_4
S2 Mo1 Cu1 N2 83.5(3) . .
S2 Mo1 Cu1 N2 -7.7(3) 2_565 .
S1 Mo1 Cu1 N2 -94.7(3) . .
S1 Mo1 Cu1 N2 171.8(3) 2_565 .
Cu1 Mo1 Cu1 N2 -141.8(3) 2_565 .
Cu2 Mo1 Cu1 N2 -49.2(3) . .
Cu2 Mo1 Cu1 N2 125.7(3) 2_565 .
S2 Mo1 Cu1 N1 -101.0(3) . .
S2 Mo1 Cu1 N1 167.8(3) 2_565 .
S1 Mo1 Cu1 N1 80.8(3) . .
S1 Mo1 Cu1 N1 -12.7(3) 2_565 .
Cu1 Mo1 Cu1 N1 33.7(3) 2_565 .
Cu2 Mo1 Cu1 N1 126.3(3) . .
Cu2 Mo1 Cu1 N1 -58.8(3) 2_565 .
S2 Mo1 Cu1 S2 -91.16(15) 2_565 .
S1 Mo1 Cu1 S2 -178.18(11) . .
S1 Mo1 Cu1 S2 88.30(10) 2_565 .
Cu1 Mo1 Cu1 S2 134.74(7) 2_565 .
Cu2 Mo1 Cu1 S2 -132.70(8) . .
Cu2 Mo1 Cu1 S2 42.22(8) 2_565 .
S2 Mo1 Cu1 S1 178.18(11) . .
S2 Mo1 Cu1 S1 87.02(10) 2_565 .
S1 Mo1 Cu1 S1 -93.52(15) 2_565 .
Cu1 Mo1 Cu1 S1 -47.08(7) 2_565 .
Cu2 Mo1 Cu1 S1 45.48(7) . .
Cu2 Mo1 Cu1 S1 -139.60(8) 2_565 .
S2 Mo1 Cu2 N3 -165.3(3) . .
S2 Mo1 Cu2 N3 100.4(3) 2_565 .
S1 Mo1 Cu2 N3 -75.0(3) . .
S1 Mo1 Cu2 N3 15.4(3) 2_565 .
Cu1 Mo1 Cu2 N3 -120.5(3) . .
Cu1 Mo1 Cu2 N3 58.2(3) 2_565 .
Cu2 Mo1 Cu2 N3 148.8(3) 2_565 .
S2 Mo1 Cu2 S2 94.28(15) . 2_565
S1 Mo1 Cu2 S2 -175.39(11) . 2_565
S1 Mo1 Cu2 S2 -85.04(11) 2_565 2_565
Cu1 Mo1 Cu2 S2 139.08(8) . 2_565
Cu1 Mo1 Cu2 S2 -42.15(8) 2_565 2_565
Cu2 Mo1 Cu2 S2 48.40(8) 2_565 2_565
S2 Mo1 Cu2 S1 -90.33(10) . .
S2 Mo1 Cu2 S1 175.39(11) 2_565 .
S1 Mo1 Cu2 S1 90.35(15) 2_565 .
Cu1 Mo1 Cu2 S1 -45.52(7) . .
Cu1 Mo1 Cu2 S1 133.24(8) 2_565 .
Cu2 Mo1 Cu2 S1 -136.21(7) 2_565 .
S2 Mo1 Cu2 Br1 14.47(10) . .
S2 Mo1 Cu2 Br1 -79.81(9) 2_565 .
S1 Mo1 Cu2 Br1 104.79(9) . .
S1 Mo1 Cu2 Br1 -164.86(9) 2_565 .
Cu1 Mo1 Cu2 Br1 59.27(6) . .
Cu1 Mo1 Cu2 Br1 -121.97(6) 2_565 .
Cu2 Mo1 Cu2 Br1 -31.42(6) 2_565 .
S3 Mo2 Cu3 N4 -99.1(3) . .
S3 Mo2 Cu3 N4 167.9(3) 2_575 .
S4 Mo2 Cu3 N4 76.4(3) . .
S4 Mo2 Cu3 N4 -13.4(3) 2_575 .
Cu4 Mo2 Cu3 N4 -55.1(3) . .
Cu4 Mo2 Cu3 N4 121.1(3) 2_575 .
Cu3 Mo2 Cu3 N4 -147.0(3) 2_575 .
S3 Mo2 Cu3 S3 -93.04(16) 2_575 .
S4 Mo2 Cu3 S3 175.44(12) . .
S4 Mo2 Cu3 S3 85.68(12) 2_575 .
Cu4 Mo2 Cu3 S3 43.96(8) . .
Cu4 Mo2 Cu3 S3 -139.82(9) 2_575 .
Cu3 Mo2 Cu3 S3 -47.90(8) 2_575 .
S3 Mo2 Cu3 S4 -175.44(12) . .
S3 Mo2 Cu3 S4 91.52(11) 2_575 .
S4 Mo2 Cu3 S4 -89.76(17) 2_575 .
Cu4 Mo2 Cu3 S4 -131.48(9) . .
Cu4 Mo2 Cu3 S4 44.74(8) 2_575 .
Cu3 Mo2 Cu3 S4 136.66(8) 2_575 .
S3 Mo2 Cu3 Br2 80.83(10) . .
S3 Mo2 Cu3 Br2 -12.21(11) 2_575 .
S4 Mo2 Cu3 Br2 -103.73(10) . .
S4 Mo2 Cu3 Br2 166.50(10) 2_575 .
Cu4 Mo2 Cu3 Br2 124.79(7) . .
Cu4 Mo2 Cu3 Br2 -58.99(7) 2_575 .
Cu3 Mo2 Cu3 Br2 32.93(6) 2_575 .
S3 Mo2 Cu4 N6 -88.0(3) . .
S3 Mo2 Cu4 N6 0.3(3) 2_575 .
S4 Mo2 Cu4 N6 -179.1(3) . .
S4 Mo2 Cu4 N6 87.6(3) 2_575 .
Cu4 Mo2 Cu4 N6 135.2(3) 2_575 .
Cu3 Mo2 Cu4 N6 -132.0(3) . .
Cu3 Mo2 Cu4 N6 42.3(3) 2_575 .
S3 Mo2 Cu4 N5 88.2(2) . .
S3 Mo2 Cu4 N5 176.4(2) 2_575 .
S4 Mo2 Cu4 N5 -3.0(3) . .
S4 Mo2 Cu4 N5 -96.3(3) 2_575 .
Cu4 Mo2 Cu4 N5 -48.7(2) 2_575 .
Cu3 Mo2 Cu4 N5 44.2(2) . .
Cu3 Mo2 Cu4 N5 -141.6(2) 2_575 .
S3 Mo2 Cu4 S4 -175.55(12) . 2_575
S3 Mo2 Cu4 S4 -87.28(13) 2_575 2_575
S4 Mo2 Cu4 S4 93.31(17) . 2_575
Cu4 Mo2 Cu4 S4 47.60(9) 2_575 2_575
Cu3 Mo2 Cu4 S4 140.46(10) . 2_575
Cu3 Mo2 Cu4 S4 -45.29(9) 2_575 2_575
S3 Mo2 Cu4 S3 88.27(16) 2_575 .
S4 Mo2 Cu4 S3 -91.14(12) . .
S4 Mo2 Cu4 S3 175.55(12) 2_575 .
Cu4 Mo2 Cu4 S3 -136.85(8) 2_575 .
Cu3 Mo2 Cu4 S3 -43.99(8) . .
Cu3 Mo2 Cu4 S3 130.25(9) 2_575 .
S2 Mo1 S1 Cu1 -1.56(9) . .
S2 Mo1 S1 Cu1 -122.50(8) 2_565 .
S1 Mo1 S1 Cu1 117.95(7) 2_565 .
Cu1 Mo1 S1 Cu1 178.90(5) 2_565 .
Cu2 Mo1 S1 Cu1 -118.56(8) . .
Cu2 Mo1 S1 Cu1 56.90(9) 2_565 .
S2 Mo1 S1 Cu2 117.01(8) . .
S2 Mo1 S1 Cu2 -3.94(9) 2_565 .
S1 Mo1 S1 Cu2 -123.49(7) 2_565 .
Cu1 Mo1 S1 Cu2 118.56(8) . .
Cu1 Mo1 S1 Cu2 -62.54(8) 2_565 .
Cu2 Mo1 S1 Cu2 175.46(5) 2_565 .
N2 Cu1 S1 Mo1 126.6(2) . .
N1 Cu1 S1 Mo1 -125.8(2) . .
S2 Cu1 S1 Mo1 1.51(9) . .
N2 Cu1 S1 Cu2 62.5(2) . .
N1 Cu1 S1 Cu2 170.1(2) . .
S2 Cu1 S1 Cu2 -62.60(11) . .
Mo1 Cu1 S1 Cu2 -64.11(8) . .
N3 Cu2 S1 Mo1 129.6(2) . .
S2 Cu2 S1 Mo1 3.75(9) 2_565 .
Br1 Cu2 S1 Mo1 -115.87(7) . .
N3 Cu2 S1 Cu1 -166.8(2) . .
S2 Cu2 S1 Cu1 67.36(11) 2_565 .
Br1 Cu2 S1 Cu1 -52.26(11) . .
Mo1 Cu2 S1 Cu1 63.61(8) . .
S2 Mo1 S2 Cu1 120.66(7) 2_565 .
S1 Mo1 S2 Cu1 1.56(9) . .
S1 Mo1 S2 Cu1 -120.20(8) 2_565 .
Cu1 Mo1 S2 Cu1 -178.90(5) 2_565 .
Cu2 Mo1 S2 Cu1 60.36(8) . .
Cu2 Mo1 S2 Cu1 -124.13(9) 2_565 .
S2 Mo1 S2 Cu2 -115.21(7) 2_565 2_565
S1 Mo1 S2 Cu2 125.69(8) . 2_565
S1 Mo1 S2 Cu2 3.94(9) 2_565 2_565
Cu1 Mo1 S2 Cu2 124.13(9) . 2_565
Cu1 Mo1 S2 Cu2 -54.77(9) 2_565 2_565
Cu2 Mo1 S2 Cu2 -175.51(5) . 2_565
N2 Cu1 S2 Mo1 -130.8(2) . .
N1 Cu1 S2 Mo1 117.0(2) . .
S1 Cu1 S2 Mo1 -1.51(9) . .
N2 Cu1 S2 Cu2 167.5(2) . 2_565
N1 Cu1 S2 Cu2 55.4(2) . 2_565
S1 Cu1 S2 Cu2 -63.17(12) . 2_565
Mo1 Cu1 S2 Cu2 -61.65(8) . 2_565
S3 Mo2 S3 Cu4 -123.35(8) 2_575 .
S4 Mo2 S3 Cu4 117.61(9) . .
S4 Mo2 S3 Cu4 -3.81(10) 2_575 .
Cu4 Mo2 S3 Cu4 176.71(6) 2_575 .
Cu3 Mo2 S3 Cu4 121.56(9) . .
Cu3 Mo2 S3 Cu4 -63.45(9) 2_575 .
S3 Mo2 S3 Cu3 115.09(7) 2_575 .
S4 Mo2 S3 Cu3 -3.95(10) . .
S4 Mo2 S3 Cu3 -125.37(9) 2_575 .
Cu4 Mo2 S3 Cu3 -121.56(9) . .
Cu4 Mo2 S3 Cu3 55.15(10) 2_575 .
Cu3 Mo2 S3 Cu3 174.99(5) 2_575 .
N6 Cu4 S3 Mo2 133.1(2) . .
N5 Cu4 S3 Mo2 -117.0(2) . .
S4 Cu4 S3 Mo2 3.73(10) 2_575 .
N6 Cu4 S3 Cu3 -164.7(2) . .
N5 Cu4 S3 Cu3 -54.8(3) . .
S4 Cu4 S3 Cu3 65.88(13) 2_575 .
Mo2 Cu4 S3 Cu3 62.15(9) . .
N4 Cu3 S3 Mo2 120.2(3) . .
S4 Cu3 S3 Mo2 3.74(10) . .
Br2 Cu3 S3 Mo2 -124.99(6) . .
N4 Cu3 S3 Cu4 58.4(3) . .
S4 Cu3 S3 Cu4 -58.06(13) . .
Br2 Cu3 S3 Cu4 173.21(9) . .
Mo2 Cu3 S3 Cu4 -61.80(8) . .
S3 Mo2 S4 Cu4 123.64(9) . 2_575
S3 Mo2 S4 Cu4 3.83(10) 2_575 2_575
S4 Mo2 S4 Cu4 -116.51(8) 2_575 2_575
Cu4 Mo2 S4 Cu4 -176.66(6) . 2_575
Cu3 Mo2 S4 Cu4 119.71(10) . 2_575
Cu3 Mo2 S4 Cu4 -55.19(11) 2_575 2_575
S3 Mo2 S4 Cu3 3.94(10) . .
S3 Mo2 S4 Cu3 -115.88(9) 2_575 .
S4 Mo2 S4 Cu3 123.79(8) 2_575 .
Cu4 Mo2 S4 Cu3 63.63(9) . .
Cu4 Mo2 S4 Cu3 -119.71(10) 2_575 .
Cu3 Mo2 S4 Cu3 -174.90(6) 2_575 .
N4 Cu3 S4 Mo2 -130.0(2) . .
S3 Cu3 S4 Mo2 -3.74(10) . .
Br2 Cu3 S4 Mo2 114.86(8) . .
N4 Cu3 S4 Cu4 167.4(2) . 2_575
S3 Cu3 S4 Cu4 -66.37(13) . 2_575
Br2 Cu3 S4 Cu4 52.23(14) . 2_575
Mo2 Cu3 S4 Cu4 -62.63(9) . 2_575
N2 Cu1 N1 C5 -82.1(10) . .
S2 Cu1 N1 C5 37.2(10) . .
S1 Cu1 N1 C5 156.0(9) . .
Mo1 Cu1 N1 C5 101.1(9) . .
N2 Cu1 N1 C1 97.4(7) . .
S2 Cu1 N1 C1 -143.3(6) . .
S1 Cu1 N1 C1 -24.5(7) . .
Mo1 Cu1 N1 C1 -79.4(7) . .
N1 Cu1 N2 C6 -118.5(7) . .
S2 Cu1 N2 C6 116.1(7) . .
S1 Cu1 N2 C6 -6.5(8) . .
Mo1 Cu1 N2 C6 58.0(8) . .
N1 Cu1 N2 C10 60.4(8) . .
S2 Cu1 N2 C10 -65.0(8) . .
S1 Cu1 N2 C10 172.4(7) . .
Mo1 Cu1 N2 C10 -123.2(8) . .
S2 Cu2 N3 C15 -142.2(8) 2_565 .
S1 Cu2 N3 C15 102.6(9) . .
Br1 Cu2 N3 C15 -25.5(9) . .
Mo1 Cu2 N3 C15 154.3(8) . .
S2 Cu2 N3 C11 44.0(8) 2_565 .
S1 Cu2 N3 C11 -71.2(8) . .
Br1 Cu2 N3 C11 160.6(8) . .
Mo1 Cu2 N3 C11 -19.5(9) . .
S3 Cu3 N4 C16 92.5(8) . .
S4 Cu3 N4 C16 -150.9(8) . .
Br2 Cu3 N4 C16 -23.6(8) . .
Mo2 Cu3 N4 C16 156.3(7) . .
S3 Cu3 N4 C20 -84.1(8) . .
S4 Cu3 N4 C20 32.6(8) . .
Br2 Cu3 N4 C20 159.8(7) . .
Mo2 Cu3 N4 C20 -20.2(9) . .
N6 Cu4 N5 C21 93.4(9) . .
S4 Cu4 N5 C21 -143.9(9) 2_575 .
S3 Cu4 N5 C21 -27.4(10) . .
Mo2 Cu4 N5 C21 -84.0(9) . .
N6 Cu4 N5 C25 -87.7(8) . .
S4 Cu4 N5 C25 35.0(8) 2_575 .
S3 Cu4 N5 C25 151.5(7) . .
Mo2 Cu4 N5 C25 94.9(8) . .
N5 Cu4 N6 C26 125.8(8) . .
S4 Cu4 N6 C26 4.9(8) 2_575 .
S3 Cu4 N6 C26 -120.0(7) . .
Mo2 Cu4 N6 C26 -57.6(9) . .
N5 Cu4 N6 C30 -59.3(8) . .
S4 Cu4 N6 C30 179.8(7) 2_575 .
S3 Cu4 N6 C30 54.9(8) . .
Mo2 Cu4 N6 C30 117.3(7) . .
C5 N1 C1 C2 2.2(15) . .
Cu1 N1 C1 C2 -177.3(7) . .
N1 C1 C2 C3 -4.0(16) . .
C1 C2 C3 C4 3.2(19) . .
C2 C3 C4 C5 -1(2) . .
C1 N1 C5 C4 0.2(19) . .
Cu1 N1 C5 C4 179.7(11) . .
C3 C4 C5 N1 -1(2) . .
C10 N2 C6 C7 -1.2(16) . .
Cu1 N2 C6 C7 177.6(9) . .
N2 C6 C7 C8 1(2) . .
C6 C7 C8 C9 2(3) . .
C7 C8 C9 C10 -3(3) . .
C6 N2 C10 C9 -0.5(17) . .
Cu1 N2 C10 C9 -179.3(10) . .
C8 C9 C10 N2 3(2) . .
C15 N3 C11 C12 1.8(17) . .
Cu2 N3 C11 C12 175.6(9) . .
N3 C11 C12 C13 3(2) . .
C11 C12 C13 C14 -9(3) . .
C12 C13 C14 C15 10(3) . .
C11 N3 C15 C14 -0.6(19) . .
Cu2 N3 C15 C14 -174.6(11) . .
C13 C14 C15 N3 -5(2) . .
C20 N4 C16 C17 -1.8(16) . .
Cu3 N4 C16 C17 -178.6(9) . .
N4 C16 C17 C18 -2(2) . .
C16 C17 C18 C19 3(2) . .
C17 C18 C19 C20 0(2) . .
C18 C19 C20 N4 -5(2) . .
C16 N4 C20 C19 5.5(16) . .
Cu3 N4 C20 C19 -177.7(9) . .
C25 N5 C21 C22 -2.6(18) . .
Cu4 N5 C21 C22 176.3(10) . .
N5 C21 C22 C23 1(2) . .
C21 C22 C23 C24 1(3) . .
C22 C23 C24 C25 0(3) . .
C21 N5 C25 C24 3.2(16) . .
Cu4 N5 C25 C24 -175.8(10) . .
C23 C24 C25 N5 -2(2) . .
C30 N6 C26 C27 5.7(16) . .
Cu4 N6 C26 C27 -179.0(10) . .
N6 C26 C27 C28 -5(2) . .
C26 C27 C28 C29 -2(3) . .
C27 C28 C29 C30 7(3) . .
C26 N6 C30 C29 1.2(18) . .
Cu4 N6 C30 C29 -174.0(12) . .
C28 C29 C30 N6 -8(2) . .
